data_1540413
loop_
_publ_author_name
'Chang, Wong-Jin'
'Kulkarni, Manohar V.'
'Sun, Chung-Ming'

_publ_section_title
;
 Regioselective one-pot three component synthesis of chiral
 2-iminoselenazolines under sonication
;
_journal_issue 118
_journal_name_full 'RSC Advances'
_journal_page_first 97113
_journal_page_last 97120
_journal_paper_doi 10.1039/C5RA18763J
_journal_volume 5
_journal_year 2015
_chemical_formula_moiety 'C31 H28 N2 O3 Se'
_chemical_formula_sum 'C31 H28 N2 O3 Se'
_chemical_formula_weight 555.51
_chemical_name_systematic
;
?
;
_space_group_IT_number 4
_symmetry_cell_setting monoclinic
_symmetry_space_group_name_Hall 'P 2yb'
_symmetry_space_group_name_H-M 'P 1 21 1'
_atom_sites_solution_hydrogens geom
_atom_sites_solution_primary direct
_atom_sites_solution_secondary difmap
_audit_block_doi 10.5517/ccyn5f5
_audit_creation_method SHELXL-97
_audit_update_record
;
2012-05-22 deposited with the CCDC.
2015-10-22 downloaded from the CCDC.
;
_cell_angle_alpha 90.00
_cell_angle_beta 98.688(2)
_cell_angle_gamma 90.00
_cell_formula_units_Z 2
_cell_length_a 8.6504(3)
_cell_length_b 9.7776(4)
_cell_length_c 16.3783(6)
_cell_measurement_reflns_used 0
_cell_measurement_temperature 298(2)
_cell_measurement_theta_max 0
_cell_measurement_theta_min 0
_cell_volume 1369.38(9)
_computing_molecular_graphics 'Ortep-3 for Windows (Farrugia, 1997)'
_computing_publication_material 'WinGX publication routines (Farrugia, 1999)'
_computing_structure_refinement 'SHELXL-97 (Sheldrick, 1997)'
_computing_structure_solution 'SHELXS-86 (Sheldrick, 1986)'
_diffrn_ambient_temperature 298(2)
_diffrn_measured_fraction_theta_full 0.983
_diffrn_measured_fraction_theta_max 0.983
_diffrn_radiation_monochromator graphite
_diffrn_radiation_source 'fine-focus sealed tube'
_diffrn_radiation_type MoK\a
_diffrn_radiation_wavelength 0.71073
_diffrn_reflns_av_R_equivalents 0.0241
_diffrn_reflns_av_sigmaI/netI 0.0569
_diffrn_reflns_limit_h_max 10
_diffrn_reflns_limit_h_min -10
_diffrn_reflns_limit_k_max 11
_diffrn_reflns_limit_k_min -11
_diffrn_reflns_limit_l_max 17
_diffrn_reflns_limit_l_min -19
_diffrn_reflns_number 9454
_diffrn_reflns_theta_full 25.19
_diffrn_reflns_theta_max 25.19
_diffrn_reflns_theta_min 1.26
_exptl_absorpt_coefficient_mu 1.405
_exptl_absorpt_correction_T_max 0.6542
_exptl_absorpt_correction_T_min 0.4228
_exptl_absorpt_correction_type multi-scan
_exptl_crystal_colour colorless
_exptl_crystal_density_diffrn 1.347
_exptl_crystal_density_method 'not measured'
_exptl_crystal_description prism
_exptl_crystal_F_000 572
_exptl_crystal_size_max 0.74
_exptl_crystal_size_mid 0.46
_exptl_crystal_size_min 0.33
_refine_diff_density_max 0.286
_refine_diff_density_min -0.289
_refine_diff_density_rms 0.074
_refine_ls_abs_structure_details 'Flack H D (1983), Acta Cryst. A39, 876-881'
_refine_ls_abs_structure_Flack 0.014(8)
_refine_ls_extinction_method none
_refine_ls_goodness_of_fit_ref 1.082
_refine_ls_hydrogen_treatment constr
_refine_ls_matrix_type full
_refine_ls_number_parameters 334
_refine_ls_number_reflns 4712
_refine_ls_number_restraints 1
_refine_ls_restrained_S_all 1.081
_refine_ls_R_factor_all 0.0392
_refine_ls_R_factor_gt 0.0304
_refine_ls_shift/su_max 0.003
_refine_ls_shift/su_mean 0.000
_refine_ls_structure_factor_coef Fsqd
_refine_ls_weighting_details 'calc w=1/[\s^2^(Fo^2^)+(0.0164P)^2^+0.0263P] where P=(Fo^2^+2Fc^2^)/3'
_refine_ls_weighting_scheme calc
_refine_ls_wR_factor_gt 0.0683
_refine_ls_wR_factor_ref 0.0730
_reflns_number_gt 4084
_reflns_number_total 4712
_reflns_threshold_expression >2sigma(I)
_cod_data_source_file c5ra18763j2.cif
_cod_data_source_block ch13732
_cod_original_sg_symbol_H-M 'P 21'
_cod_database_code 1540413

loop_
_symmetry_equiv_pos_as_xyz
'x, y, z'
'-x, y+1/2, -z'

loop_
_atom_site_label
_atom_site_type_symbol
_atom_site_fract_x
_atom_site_fract_y
_atom_site_fract_z
_atom_site_U_iso_or_equiv
_atom_site_adp_type
_atom_site_occupancy
_atom_site_symmetry_multiplicity
_atom_site_calc_flag
_atom_site_refinement_flags
_atom_site_disorder_assembly
_atom_site_disorder_group
C1 C 0.7424(3) 1.0811(4) 0.79307(17) 0.0371(7) Uani 1 1 d . . .
C2 C 0.7870(3) 1.2648(4) 0.8819(2) 0.0484(9) Uani 1 1 d . . .
C3 C 0.8712(4) 1.3595(4) 0.8444(3) 0.0618(10) Uani 1 1 d . . .
H3 H 0.8643 1.3613 0.7872 0.074 Uiso 1 1 calc R . .
C4 C 0.9665(4) 1.4522(5) 0.8928(3) 0.0790(13) Uani 1 1 d . . .
H4 H 1.0229 1.5172 0.8681 0.095 Uiso 1 1 calc R . .
C5 C 0.9772(5) 1.4471(5) 0.9783(3) 0.0804(14) Uani 1 1 d . . .
H5 H 1.0438 1.5070 1.0109 0.096 Uiso 1 1 calc R . .
C6 C 0.8912(5) 1.3555(5) 1.0149(3) 0.0711(12) Uani 1 1 d . . .
H6 H 0.8980 1.3541 1.0721 0.085 Uiso 1 1 calc R . .
C7 C 0.7946(4) 1.2652(4) 0.9678(2) 0.0555(10) Uani 1 1 d . . .
H7 H 0.7341 1.2041 0.9930 0.067 Uiso 1 1 calc R . .
C8 C 0.4817(3) 0.9913(3) 0.7428(2) 0.0369(8) Uani 1 1 d . . .
H8 H 0.4374 0.9200 0.7042 0.044 Uiso 1 1 calc R . .
C9 C 0.4294(3) 1.1273(3) 0.7027(2) 0.0436(9) Uani 1 1 d . A .
C10 C 0.2393(7) 1.3042(6) 0.6969(4) 0.0473(15) Uiso 0.60 1 d P A 1
H10A H 0.1436 1.3233 0.7177 0.071 Uiso 0.60 1 calc PR A 1
H10B H 0.2204 1.3047 0.6376 0.071 Uiso 0.60 1 calc PR A 1
H10C H 0.3155 1.3728 0.7162 0.071 Uiso 0.60 1 calc PR A 1
C10' C 0.2196(11) 1.2797(11) 0.6596(6) 0.054(3) Uiso 0.40 1 d P A 2
H10D H 0.1237 1.3127 0.6753 0.082 Uiso 0.40 1 calc PR A 2
H10E H 0.1982 1.2368 0.6064 0.082 Uiso 0.40 1 calc PR A 2
H10F H 0.2900 1.3550 0.6571 0.082 Uiso 0.40 1 calc PR A 2
C11 C 0.4176(3) 0.9646(4) 0.8246(2) 0.0493(9) Uani 1 1 d . . .
H11A H 0.4538 1.0371 0.8632 0.059 Uiso 1 1 calc R . .
H11B H 0.3043 0.9693 0.8138 0.059 Uiso 1 1 calc R . .
C12 C 0.4640(3) 0.8306(4) 0.8642(2) 0.0449(8) Uani 1 1 d . . .
C13 C 0.3785(4) 0.7133(4) 0.8425(2) 0.0621(10) Uani 1 1 d . . .
H13 H 0.2897 0.7174 0.8028 0.075 Uiso 1 1 calc R . .
C14 C 0.4248(5) 0.5886(5) 0.8799(3) 0.0813(13) Uani 1 1 d . . .
H14 H 0.3667 0.5098 0.8655 0.098 Uiso 1 1 calc R . .
C15 C 0.5578(6) 0.5832(6) 0.9385(3) 0.0877(15) Uani 1 1 d . . .
H15 H 0.5903 0.5004 0.9632 0.105 Uiso 1 1 calc R . .
C16 C 0.6412(5) 0.6991(6) 0.9599(3) 0.0832(14) Uani 1 1 d . . .
H16 H 0.7295 0.6950 1.0000 0.100 Uiso 1 1 calc R . .
C17 C 0.5970(4) 0.8210(4) 0.9235(2) 0.0623(10) Uani 1 1 d . . .
H17 H 0.6564 0.8989 0.9385 0.075 Uiso 1 1 calc R . .
C18 C 0.7227(3) 0.9151(3) 0.68257(18) 0.0366(7) Uani 1 1 d . . .
C19 C 0.6556(3) 0.7753(3) 0.65788(19) 0.0370(7) Uani 1 1 d . . .
C20 C 0.6470(3) 0.6738(4) 0.7167(2) 0.0477(8) Uani 1 1 d . . .
H20 H 0.6739 0.6942 0.7725 0.057 Uiso 1 1 calc R . .
C21 C 0.5992(4) 0.5437(4) 0.6930(2) 0.0567(10) Uani 1 1 d . . .
H21 H 0.5925 0.4769 0.7327 0.068 Uiso 1 1 calc R . .
C22 C 0.5607(4) 0.5119(4) 0.6095(2) 0.0596(10) Uani 1 1 d . . .
H22 H 0.5295 0.4238 0.5931 0.072 Uiso 1 1 calc R . .
C23 C 0.5692(4) 0.6109(4) 0.5526(2) 0.0603(12) Uani 1 1 d . . .
H23 H 0.5427 0.5904 0.4968 0.072 Uiso 1 1 calc R . .
C24 C 0.6162(3) 0.7409(4) 0.57579(19) 0.0458(8) Uani 1 1 d . . .
H24 H 0.6216 0.8069 0.5355 0.055 Uiso 1 1 calc R . .
C25 C 0.8989(3) 0.8954(3) 0.71728(19) 0.0408(8) Uani 1 1 d . . .
H25 H 0.9069 0.8196 0.7568 0.049 Uiso 1 1 calc R . .
C26 C 1.0006(3) 0.8612(4) 0.6532(2) 0.0510(9) Uani 1 1 d . . .
C27 C 1.0528(4) 0.7292(5) 0.6464(3) 0.0712(12) Uani 1 1 d . . .
H27 H 1.0272 0.6623 0.6825 0.085 Uiso 1 1 calc R . .
C28 C 1.1436(6) 0.6951(7) 0.5860(4) 0.1015(18) Uani 1 1 d . . .
H28 H 1.1785 0.6057 0.5822 0.122 Uiso 1 1 calc R . .
C29 C 1.1811(6) 0.7909(8) 0.5331(4) 0.1028(19) Uani 1 1 d . . .
H29 H 1.2431 0.7677 0.4934 0.123 Uiso 1 1 calc R . .
C30 C 1.1287(5) 0.9206(7) 0.5375(3) 0.0915(15) Uani 1 1 d . . .
H30 H 1.1522 0.9854 0.4997 0.110 Uiso 1 1 calc R . .
C31 C 1.0406(4) 0.9580(5) 0.5978(2) 0.0658(11) Uani 1 1 d . . .
H31 H 1.0080 1.0481 0.6012 0.079 Uiso 1 1 calc R . .
N1 N 0.6856(3) 1.1687(3) 0.83577(17) 0.0478(7) Uani 1 1 d . . .
N2 N 0.6530(2) 0.9787(3) 0.74983(15) 0.0351(6) Uani 1 1 d . . .
O1 O 0.4955(3) 1.1861(3) 0.65390(15) 0.0592(7) Uani 1 1 d . . .
O2 O 0.2969(2) 1.1720(3) 0.72569(17) 0.0650(7) Uani 1 1 d . . .
O3 O 0.7089(2) 1.0015(2) 0.61352(12) 0.0446(5) Uani 1 1 d . . .
H3' H 0.6450 1.0663 0.6209 0.053 Uiso 1 1 d R . .
Se1 Se 0.95880(3) 1.06374(4) 0.779777(18) 0.04705(11) Uani 1 1 d . . .

loop_
_atom_site_aniso_label
_atom_site_aniso_U_11
_atom_site_aniso_U_22
_atom_site_aniso_U_33
_atom_site_aniso_U_23
_atom_site_aniso_U_13
_atom_site_aniso_U_12
C1 0.0296(12) 0.044(2) 0.0380(15) -0.0011(18) 0.0066(11) -0.0048(16)
C2 0.0381(17) 0.054(2) 0.052(2) -0.0142(18) 0.0028(16) 0.0037(15)
C3 0.0522(19) 0.060(3) 0.075(3) -0.006(2) 0.0152(19) -0.0134(19)
C4 0.063(2) 0.064(3) 0.113(4) -0.017(3) 0.021(2) -0.018(2)
C5 0.063(2) 0.075(3) 0.097(4) -0.032(3) -0.008(2) -0.007(2)
C6 0.075(3) 0.069(3) 0.064(3) -0.020(2) -0.008(2) -0.001(2)
C7 0.055(2) 0.052(2) 0.059(3) -0.0103(19) 0.0070(18) -0.0017(17)
C8 0.0277(15) 0.0435(19) 0.0403(19) 0.0021(16) 0.0079(14) -0.0044(13)
C9 0.0318(17) 0.0420(19) 0.056(2) -0.0050(18) 0.0034(16) -0.0011(14)
C11 0.0380(16) 0.056(2) 0.057(2) 0.0063(18) 0.0179(15) 0.0012(15)
C12 0.0392(16) 0.058(2) 0.0414(19) 0.0046(17) 0.0198(15) 0.0019(16)
C13 0.063(2) 0.063(3) 0.064(3) 0.010(2) 0.0228(19) -0.009(2)
C14 0.097(3) 0.068(4) 0.090(3) 0.002(3) 0.047(3) -0.011(3)
C15 0.108(3) 0.079(4) 0.088(3) 0.034(3) 0.052(3) 0.036(3)
C16 0.079(3) 0.108(4) 0.063(3) 0.023(3) 0.014(2) 0.030(3)
C17 0.057(2) 0.079(3) 0.053(2) 0.004(2) 0.0136(19) 0.006(2)
C18 0.0293(14) 0.046(2) 0.0346(17) 0.0028(15) 0.0036(13) -0.0007(13)
C19 0.0285(14) 0.043(2) 0.0405(19) -0.0010(15) 0.0077(13) 0.0001(13)
C20 0.0500(17) 0.053(2) 0.0409(19) -0.0025(18) 0.0090(15) -0.0034(17)
C21 0.0604(17) 0.049(3) 0.063(2) 0.006(2) 0.0196(16) -0.009(2)
C22 0.060(2) 0.054(3) 0.065(3) -0.018(2) 0.011(2) -0.0101(16)
C23 0.066(2) 0.072(3) 0.041(2) -0.018(2) 0.0016(18) -0.0067(18)
C24 0.0473(18) 0.058(2) 0.0320(19) 0.0016(17) 0.0046(15) 0.0003(17)
C25 0.0312(14) 0.045(2) 0.0452(18) 0.0025(16) 0.0027(13) 0.0017(13)
C26 0.0325(15) 0.064(3) 0.058(2) -0.011(2) 0.0089(16) 0.0023(16)
C27 0.059(2) 0.076(3) 0.079(3) -0.004(2) 0.011(2) 0.021(2)
C28 0.083(3) 0.108(5) 0.117(4) -0.037(4) 0.027(3) 0.038(3)
C29 0.072(3) 0.152(6) 0.094(4) -0.018(4) 0.041(3) 0.017(4)
C30 0.068(3) 0.130(5) 0.087(3) -0.002(3) 0.045(2) -0.004(3)
C31 0.0539(19) 0.076(3) 0.075(3) -0.001(2) 0.0332(19) -0.006(2)
N1 0.0349(12) 0.0532(18) 0.0552(18) -0.0139(16) 0.0066(13) -0.0052(13)
N2 0.0275(11) 0.0419(15) 0.0360(15) -0.0013(12) 0.0047(11) -0.0024(11)
O1 0.0604(14) 0.0524(16) 0.0695(17) 0.0181(14) 0.0252(13) 0.0081(12)
O2 0.0376(11) 0.0515(15) 0.109(2) 0.0205(16) 0.0226(13) 0.0078(11)
O3 0.0458(11) 0.0507(14) 0.0385(12) 0.0134(10) 0.0104(9) 0.0093(9)
Se1 0.02820(12) 0.0562(2) 0.05623(19) -0.0066(2) 0.00455(11) -0.00411(18)

loop_
_atom_type_symbol
_atom_type_description
_atom_type_scat_dispersion_real
_atom_type_scat_dispersion_imag
_atom_type_scat_source
C C 0.0033 0.0016 'International Tables Vol C Tables 4.2.6.8 and 6.1.1.4'
H H 0.0000 0.0000 'International Tables Vol C Tables 4.2.6.8 and 6.1.1.4'
N N 0.0061 0.0033 'International Tables Vol C Tables 4.2.6.8 and 6.1.1.4'
O O 0.0106 0.0060 'International Tables Vol C Tables 4.2.6.8 and 6.1.1.4'
Se Se -0.0929 2.2259 'International Tables Vol C Tables 4.2.6.8 and 6.1.1.4'

loop_
_geom_angle_atom_site_label_1
_geom_angle_atom_site_label_2
_geom_angle_atom_site_label_3
_geom_angle
N1 C1 N2 122.8(2)
N1 C1 Se1 126.4(2)
N2 C1 Se1 110.7(2)
C3 C2 C7 120.0(3)
C3 C2 N1 122.1(3)
C7 C2 N1 117.9(3)
C2 C3 C4 119.4(4)
C2 C3 H3 120.3
C4 C3 H3 120.3
C5 C4 C3 119.7(4)
C5 C4 H4 120.2
C3 C4 H4 120.2
C6 C5 C4 120.6(4)
C6 C5 H5 119.7
C4 C5 H5 119.7
C5 C6 C7 120.3(4)
C5 C6 H6 119.8
C7 C6 H6 119.8
C6 C7 C2 120.0(4)
C6 C7 H7 120.0
C2 C7 H7 120.0
N2 C8 C9 109.7(2)
N2 C8 C11 113.9(2)
C9 C8 C11 113.5(3)
N2 C8 H8 106.4
C9 C8 H8 106.4
C11 C8 H8 106.4
O1 C9 O2 123.3(3)
O1 C9 C8 124.5(3)
O2 C9 C8 112.1(3)
O2 C10 H10A 109.5
O2 C10 H10B 109.5
H10A C10 H10B 109.5
O2 C10 H10C 109.5
H10A C10 H10C 109.5
H10B C10 H10C 109.5
O2 C10' H10D 109.5
O2 C10' H10E 109.5
H10D C10' H10E 109.5
O2 C10' H10F 109.5
H10D C10' H10F 109.5
H10E C10' H10F 109.5
C12 C11 C8 114.7(3)
C12 C11 H11A 108.6
C8 C11 H11A 108.6
C12 C11 H11B 108.6
C8 C11 H11B 108.6
H11A C11 H11B 107.6
C13 C12 C17 118.5(4)
C13 C12 C11 121.3(3)
C17 C12 C11 120.2(3)
C12 C13 C14 120.4(4)
C12 C13 H13 119.8
C14 C13 H13 119.8
C15 C14 C13 119.4(5)
C15 C14 H14 120.3
C13 C14 H14 120.3
C16 C15 C14 120.0(5)
C16 C15 H15 120.0
C14 C15 H15 120.0
C15 C16 C17 120.9(4)
C15 C16 H16 119.5
C17 C16 H16 119.5
C16 C17 C12 120.8(4)
C16 C17 H17 119.6
C12 C17 H17 119.6
O3 C18 N2 110.8(2)
O3 C18 C19 110.2(2)
N2 C18 C19 113.4(2)
O3 C18 C25 109.2(2)
N2 C18 C25 105.6(2)
C19 C18 C25 107.5(2)
C24 C19 C20 118.1(3)
C24 C19 C18 120.6(3)
C20 C19 C18 121.1(3)
C21 C20 C19 120.5(3)
C21 C20 H20 119.7
C19 C20 H20 119.7
C20 C21 C22 120.1(4)
C20 C21 H21 120.0
C22 C21 H21 120.0
C23 C22 C21 119.1(3)
C23 C22 H22 120.4
C21 C22 H22 120.4
C22 C23 C24 121.1(3)
C22 C23 H23 119.4
C24 C23 H23 119.4
C23 C24 C19 121.1(3)
C23 C24 H24 119.5
C19 C24 H24 119.5
C26 C25 C18 114.6(3)
C26 C25 Se1 114.4(2)
C18 C25 Se1 104.7(2)
C26 C25 H25 107.6
C18 C25 H25 107.6
Se1 C25 H25 107.6
C27 C26 C31 117.9(4)
C27 C26 C25 119.8(4)
C31 C26 C25 122.2(3)
C26 C27 C28 120.5(5)
C26 C27 H27 119.7
C28 C27 H27 119.7
C29 C28 C27 120.4(5)
C29 C28 H28 119.8
C27 C28 H28 119.8
C28 C29 C30 120.1(5)
C28 C29 H29 120.0
C30 C29 H29 120.0
C29 C30 C31 120.8(5)
C29 C30 H30 119.6
C31 C30 H30 119.6
C30 C31 C26 120.2(5)
C30 C31 H31 119.9
C26 C31 H31 119.9
C1 N1 C2 119.1(3)
C1 N2 C18 115.2(2)
C1 N2 C8 117.0(2)
C18 N2 C8 119.8(2)
C9 O2 C10 118.1(3)
C9 O2 C10' 108.5(4)
C10 O2 C10' 24.4(4)
C18 O3 H3' 108.0
C1 Se1 C25 87.03(14)

loop_
_geom_bond_atom_site_label_1
_geom_bond_atom_site_label_2
_geom_bond_distance
C1 N1 1.252(4)
C1 N2 1.391(4)
C1 Se1 1.925(3)
C2 C3 1.379(5)
C2 C7 1.398(5)
C2 N1 1.423(4)
C3 C4 1.390(5)
C3 H3 0.9300
C4 C5 1.391(6)
C4 H4 0.9300
C5 C6 1.360(6)
C5 H5 0.9300
C6 C7 1.370(5)
C6 H6 0.9300
C7 H7 0.9300
C8 N2 1.474(3)
C8 C9 1.522(4)
C8 C11 1.547(5)
C8 H8 0.9800
C9 O1 1.198(4)
C9 O2 1.332(4)
C10 O2 1.439(6)
C10 H10A 0.9600
C10 H10B 0.9600
C10 H10C 0.9600
C10' O2 1.585(10)
C10' H10D 0.9600
C10' H10E 0.9600
C10' H10F 0.9600
C11 C12 1.490(5)
C11 H11A 0.9700
C11 H11B 0.9700
C12 C13 1.382(5)
C12 C17 1.392(5)
C13 C14 1.395(6)
C13 H13 0.9300
C14 C15 1.384(6)
C14 H14 0.9300
C15 C16 1.360(7)
C15 H15 0.9300
C16 C17 1.362(6)
C16 H16 0.9300
C17 H17 0.9300
C18 O3 1.402(3)
C18 N2 1.471(4)
C18 C19 1.517(4)
C18 C25 1.556(4)
C19 C24 1.378(4)
C19 C20 1.393(5)
C20 C21 1.376(6)
C20 H20 0.9300
C21 C22 1.393(5)
C21 H21 0.9300
C22 C23 1.354(5)
C22 H22 0.9300
C23 C24 1.371(5)
C23 H23 0.9300
C24 H24 0.9300
C25 C26 1.506(4)
C25 Se1 1.966(3)
C25 H25 0.9800
C26 C27 1.377(5)
C26 C31 1.390(5)
C27 C28 1.393(6)
C27 H27 0.9300
C28 C29 1.349(7)
C28 H28 0.9300
C29 C30 1.352(8)
C29 H29 0.9300
C30 C31 1.384(6)
C30 H30 0.9300
C31 H31 0.9300
O3 H3' 0.8608
